data_4320236
loop_
_publ_author_name
'Vladimir Kolesnichenko'
'Mark H. Mason'
'Jeff B. Botts'
'Alix M. Botts'
'Timothy E. Baroni'
'Joseph A. Heppert'
'Arnold L. Rheingold'
'Louise Liable-Sands'
'Glenn P. A. Yap'

_publ_section_title
;
 Tungsten Oxo Salicylate Complexes from Tungsten Hexachloride Reactions
 Systems
;
_journal_name_full 'Inorganic Chemistry'
_journal_page_first 5010
_journal_page_last 5016
_journal_paper_doi 10.1021/ic001456k
_journal_volume 40
_journal_year 2001
_chemical_formula_sum 'C29 H20 Cl2 O15 W2'
_chemical_formula_weight 1047.05
_chemical_name_systematic
; 
 ? 
;
_space_group_IT_number 15
_symmetry_cell_setting monoclinic
_symmetry_space_group_name_Hall '-C 2yc'
_symmetry_space_group_name_H-M 'C 1 2/c 1'
_atom_sites_solution_hydrogens geom
_atom_sites_solution_primary direct
_atom_sites_solution_secondary difmap
_audit_creation_method SHELXL
_cell_angle_alpha 90.00
_cell_angle_beta 114.230(10)
_cell_angle_gamma 90.00
_cell_formula_units_Z 8
_cell_length_a 16.983(2)
_cell_length_b 21.683(3)
_cell_length_c 18.756(3)
_cell_measurement_temperature 251(2)
_cell_measurement_theta_max 12.5
_cell_measurement_theta_min 7.5
_cell_volume 6298.3(16)
_computing_cell_refinement 'Siemens P4'
_computing_data_collection 'Siemens P4'
_computing_data_reduction XSCANS
_computing_molecular_graphics XP
_computing_publication_material XCIF
_computing_structure_refinement 'SHELXL-5.03 (Sheldrick, 1994)'
_computing_structure_solution 'SHELXS-5.03 (Sheldrick, 1994)'
_diffrn_ambient_temperature 251(2)
_diffrn_measurement_device 'Siemens P4'
_diffrn_measurement_method omega
_diffrn_radiation_monochromator graphite
_diffrn_radiation_source 'fine-focus sealed tube'
_diffrn_radiation_type MoK\a
_diffrn_radiation_wavelength 0.71073
_diffrn_reflns_av_R_equivalents 0.0000
_diffrn_reflns_av_sigmaI/netI 0.0710
_diffrn_reflns_limit_h_max 16
_diffrn_reflns_limit_h_min -18
_diffrn_reflns_limit_k_max 23
_diffrn_reflns_limit_k_min 0
_diffrn_reflns_limit_l_max 20
_diffrn_reflns_limit_l_min 0
_diffrn_reflns_number 4118
_diffrn_reflns_theta_max 22.52
_diffrn_reflns_theta_min 2.22
_diffrn_standards_decay_% <1.0
_diffrn_standards_interval_count 197
_diffrn_standards_number 3
_exptl_absorpt_coefficient_mu 7.544
_exptl_absorpt_correction_type XABS2
_exptl_crystal_colour Red-Orange
_exptl_crystal_density_diffrn 2.208
_exptl_crystal_density_meas ?
_exptl_crystal_description Block
_exptl_crystal_F_000 3968
_exptl_crystal_size_max 0.40
_exptl_crystal_size_mid 0.40
_exptl_crystal_size_min 0.30
_refine_diff_density_max 1.285
_refine_diff_density_min -2.858
_refine_diff_density_rms 0.251
_refine_ls_extinction_method none
_refine_ls_goodness_of_fit_all 1.314
_refine_ls_goodness_of_fit_obs 1.469
_refine_ls_hydrogen_treatment 'idealized contributions'
_refine_ls_matrix_type full
_refine_ls_number_parameters 404
_refine_ls_number_reflns 4112
_refine_ls_number_restraints 0
_refine_ls_restrained_S_all 1.345
_refine_ls_restrained_S_obs 1.469
_refine_ls_R_factor_all 0.0663
_refine_ls_R_factor_obs 0.0494
_refine_ls_shift/esd_max 0.266
_refine_ls_shift/esd_mean 0.011
_refine_ls_structure_factor_coef Fsqd
_refine_ls_weighting_details 'w=1/[\s^2^(Fo^2^)+(0.0400P)^2^+0.0000P] where P=(Fo^2^+2Fc^2^)/3'
_refine_ls_weighting_scheme calc
_refine_ls_wR_factor_all 0.1160
_refine_ls_wR_factor_obs 0.1108
_reflns_number_observed 3226
_reflns_number_total 4118
_reflns_observed_criterion >2sigma(I)
_cod_data_source_file ic001456k_2.cif
_cod_data_source_block jhep06
_cod_depositor_comments
;
The following automatic conversions were performed:

'_symmetry_cell_setting' value 'Monoclinic' changed to 'monoclinic'
according to the built-in table from CIF Core dictionary named
'cif_core.dic' version 2.4.1 from 2010-06-29.

Automatic conversion script
Id: cif_fix_values 1646 2011-03-28 12:23:43Z adriana 

The following automatic conversions were performed:

'_exptl_crystal_density_meas' value 'not measured' was changed to '?'
- the value is perceived as not measured.

Automatic conversion script
Id: cif_fix_values 3008 2015-01-20 13:52:24Z robertas 

The following automatic conversions were performed:

'_refine_ls_weighting_scheme' value 'calc
w=1/[\s^2^(Fo^2^)+(0.0400P)^2^+0.0000P] where P=(Fo^2^+2Fc^2^)/3' was
changed to 'calc'. New tag '_refine_ls_weighting_details' was
created. The value of the new tag was set to
'w=1/[\s^2^(Fo^2^)+(0.0400P)^2^+0.0000P] where P=(Fo^2^+2Fc^2^)/3'.

Automatic conversion script
Id: cif_fix_values 3143 2015-03-26 13:38:13Z robertas 
;
_cod_original_cell_volume 6298.3(15)
_cod_database_code 4320236

loop_
_symmetry_equiv_pos_as_xyz
'x, y, z'
'-x, y, -z+1/2'
'x+1/2, y+1/2, z'
'-x+1/2, y+1/2, -z+1/2'
'-x, -y, -z'
'x, -y, z-1/2'
'-x+1/2, -y+1/2, -z'
'x+1/2, -y+1/2, z-1/2'

loop_
_atom_site_aniso_label
_atom_site_aniso_U_11
_atom_site_aniso_U_22
_atom_site_aniso_U_33
_atom_site_aniso_U_23
_atom_site_aniso_U_13
_atom_site_aniso_U_12
W1 0.0228(4) 0.0440(3) 0.0162(3) -0.0013(2) 0.0056(2) 0.0022(2)
W2 0.0248(4) 0.0481(3) 0.0166(3) 0.0019(2) 0.0044(3) 0.0003(2)
O1 0.002(4) 0.047(4) 0.021(4) 0.002(3) 0.004(4) 0.003(4)
O2 0.026(6) 0.057(4) 0.025(4) 0.002(4) 0.014(4) -0.005(4)
O3 0.013(5) 0.063(5) 0.020(4) 0.000(4) -0.004(4) 0.000(4)
O4 0.017(5) 0.054(5) 0.019(4) 0.003(3) 0.001(4) -0.003(4)
O5 0.046(7) 0.060(5) 0.049(6) 0.012(5) 0.015(5) -0.012(5)
O6 0.012(5) 0.052(4) 0.017(4) 0.000(3) 0.007(4) 0.015(4)
O7 0.026(6) 0.042(4) 0.034(5) 0.002(4) 0.015(5) 0.010(4)
O8 0.036(6) 0.055(5) 0.040(5) -0.008(4) 0.017(5) 0.012(5)
O9 0.022(6) 0.063(5) 0.029(5) 0.010(4) 0.002(4) 0.005(4)
O10 0.035(6) 0.054(5) 0.010(4) 0.006(3) 0.000(4) 0.006(4)
O11 0.030(6) 0.057(5) 0.022(4) 0.002(4) 0.000(4) -0.005(4)
O12 0.061(8) 0.055(5) 0.036(5) -0.004(4) 0.017(5) 0.012(5)
O13 0.038(6) 0.047(4) 0.026(5) 0.005(4) 0.013(5) 0.002(4)
O14 0.028(6) 0.055(4) 0.019(4) -0.003(4) 0.005(4) -0.005(4)
O15 0.050(7) 0.073(5) 0.030(5) 0.003(4) 0.018(5) -0.022(6)
C1 0.019(8) 0.041(6) 0.029(7) 0.006(6) 0.007(6) 0.009(6)
C2 0.030(9) 0.061(7) 0.038(8) -0.003(6) 0.020(8) 0.003(7)
C3 0.059(12) 0.050(7) 0.054(9) 0.000(6) 0.031(9) -0.001(8)
C4 0.050(11) 0.062(8) 0.060(10) -0.023(8) 0.014(9) -0.023(8)
C5 0.043(11) 0.070(8) 0.055(9) -0.024(8) 0.008(9) -0.030(8)
C6 0.038(10) 0.069(8) 0.028(7) -0.010(6) 0.012(7) -0.005(8)
C7 0.020(9) 0.054(7) 0.032(7) -0.017(6) 0.009(7) -0.006(6)
C8 0.019(8) 0.044(6) 0.021(7) -0.008(5) 0.003(6) 0.007(6)
C9 0.018(8) 0.045(6) 0.015(6) -0.007(5) 0.001(6) 0.005(6)
C10 0.051(10) 0.041(6) 0.033(7) -0.001(5) 0.021(7) 0.006(6)
C11 0.060(11) 0.069(8) 0.022(7) -0.016(6) 0.028(8) -0.003(8)
C12 0.063(12) 0.054(7) 0.020(7) 0.012(5) 0.020(8) 0.001(7)
C13 0.031(9) 0.047(6) 0.026(7) 0.006(5) 0.012(7) 0.004(6)
C14 0.046(10) 0.045(6) 0.014(6) 0.000(5) 0.011(6) -0.003(6)
C15 0.024(9) 0.050(6) 0.025(7) 0.016(5) 0.010(7) 0.014(7)
C16 0.031(9) 0.059(7) 0.013(6) -0.003(5) 0.000(6) 0.001(7)
C17 0.071(12) 0.058(7) 0.022(7) 0.001(6) 0.020(8) 0.009(8)
C18 0.077(13) 0.077(9) 0.028(8) -0.001(7) 0.024(9) 0.010(9)
C19 0.063(13) 0.077(9) 0.021(7) -0.009(6) 0.004(8) 0.011(9)
C20 0.042(10) 0.056(7) 0.032(8) -0.005(6) 0.012(7) 0.000(7)
C21 0.024(8) 0.054(6) 0.012(6) -0.005(5) 0.005(6) -0.003(6)
C22 0.037(9) 0.057(7) 0.029(7) 0.000(6) 0.027(7) 0.011(7)
C23 0.037(9) 0.055(7) 0.028(7) 0.007(6) 0.015(7) 0.013(7)
C24 0.036(10) 0.068(8) 0.039(8) 0.008(7) 0.018(8) 0.005(7)
C25 0.048(11) 0.085(10) 0.048(9) 0.036(8) 0.024(9) 0.026(9)
C26 0.051(11) 0.082(9) 0.039(8) 0.020(8) 0.017(8) 0.009(9)
C27 0.035(10) 0.072(8) 0.020(7) 0.008(6) -0.004(7) 0.006(7)
C28 0.015(8) 0.056(7) 0.026(7) 0.011(6) 0.000(6) 0.001(6)
C90 0.372(73) 0.356(59) 0.109(27) 0.017(33) 0.026(37) -0.233(58)
Cl1 0.154(13) 0.141(9) 0.077(7) -0.009(7) 0.050(8) -0.059(9)
Cl1' 0.251(28) 0.145(14) 0.380(36) 0.044(18) 0.025(28) -0.111(17)
Cl2 0.063(8) 0.114(8) 0.091(8) -0.011(7) -0.006(6) 0.006(6)
Cl2' 1.009(102) 0.141(16) 0.179(23) -0.031(16) 0.051(41) -0.185(32)

loop_
_atom_site_label
_atom_site_type_symbol
_atom_site_fract_x
_atom_site_fract_y
_atom_site_fract_z
_atom_site_U_iso_or_equiv
_atom_site_thermal_displace_type
_atom_site_occupancy
_atom_site_calc_flag
_atom_site_refinement_flags
_atom_site_disorder_group
W1 W 0.87563(3) 1.04575(2) 0.88892(3) 0.0285(2) Uani 1 d . .
W2 W 0.64684(3) 1.06040(2) 0.74326(3) 0.0312(2) Uani 1 d . .
O1 O 0.7597(4) 1.0405(3) 0.8173(4) 0.023(2) Uani 1 d . .
O2 O 0.9114(5) 0.9798(3) 0.8635(4) 0.035(2) Uani 1 d . .
O3 O 0.9846(5) 1.0811(3) 0.9600(4) 0.035(2) Uani 1 d . .
O4 O 0.8917(5) 1.1040(3) 0.8144(4) 0.032(2) Uani 1 d . .
O5 O 0.9073(6) 1.1924(4) 0.7663(5) 0.053(3) Uani 1 d . .
O6 O 0.8613(5) 1.0131(3) 0.9764(4) 0.026(2) Uani 1 d . .
O7 O 0.8234(5) 1.1284(3) 0.9256(5) 0.033(2) Uani 1 d . .
O8 O 0.7523(6) 1.1816(3) 0.9804(5) 0.043(2) Uani 1 d . .
O9 O 0.5920(5) 1.0103(4) 0.7728(4) 0.041(2) Uani 1 d . .
O10 O 0.6507(6) 1.1319(3) 0.8082(4) 0.036(2) Uani 1 d . .
O11 O 0.5515(6) 1.1056(3) 0.6656(4) 0.040(2) Uani 1 d . .
O12 O 0.6749(6) 1.2291(4) 0.8449(5) 0.052(3) Uani 1 d . .
O13 O 0.7229(6) 1.1229(3) 0.7017(4) 0.037(2) Uani 1 d . .
O14 O 0.6480(5) 1.0123(3) 0.6589(4) 0.036(2) Uani 1 d . .
O15 O 0.7967(6) 1.1537(4) 0.6353(5) 0.051(3) Uani 1 d . .
C1 C 0.9306(8) 1.1578(5) 0.8221(7) 0.031(3) Uani 1 d . .
C2 C 1.0018(5) 1.1725(4) 0.8958(4) 0.040(3) Uani 1 d G .
C3 C 1.0487(6) 1.2259(3) 0.9000(4) 0.052(4) Uani 1 d G .
H3A H 1.0315(9) 1.2529(4) 0.8570(6) 0.062 Uiso 1 calc R .
C4 C 1.1211(6) 1.2395(3) 0.9678(5) 0.060(4) Uani 1 d G .
H4A H 1.1529(8) 1.2756(4) 0.9706(7) 0.072 Uiso 1 calc R .
C5 C 1.1466(5) 1.1996(4) 1.0314(4) 0.060(4) Uani 1 d G .
H5A H 1.1956(6) 1.2088(6) 1.0772(5) 0.072 Uiso 1 calc R .
C6 C 1.0997(6) 1.1462(3) 1.0271(4) 0.045(4) Uani 1 d G .
H6A H 1.1169(8) 1.1192(5) 1.0701(5) 0.055 Uiso 1 calc R .
C7 C 1.0272(5) 1.1326(3) 0.9594(4) 0.036(3) Uani 1 d G .
C8 C 0.8016(8) 1.1354(5) 0.9804(7) 0.030(3) Uani 1 d . .
C9 C 0.8271(6) 1.0933(3) 1.0467(3) 0.028(3) Uani 1 d G .
C10 C 0.8237(6) 1.1128(2) 1.1160(4) 0.040(3) Uani 1 d G .
H10A H 0.8031(8) 1.1524(3) 1.1194(6) 0.049 Uiso 1 calc R .
C11 C 0.8508(6) 1.0736(3) 1.1803(3) 0.047(4) Uani 1 d G .
H11A H 0.8485(9) 1.0868(4) 1.2272(4) 0.056 Uiso 1 calc R .
C12 C 0.8813(6) 1.0150(3) 1.1754(3) 0.044(4) Uani 1 d G .
H12A H 0.8996(9) 0.9885(4) 1.2189(4) 0.053 Uiso 1 calc R .
C13 C 0.8847(5) 0.9955(2) 1.1061(4) 0.035(3) Uani 1 d G .
H13A H 0.9053(8) 0.9559(3) 1.1028(5) 0.042 Uiso 1 calc R .
C14 C 0.8576(6) 1.0346(3) 1.0418(3) 0.035(3) Uani 1 d G .
C15 C 0.7376(8) 1.1189(5) 0.6414(7) 0.033(3) Uani 1 d . .
C16 C 0.6938(6) 1.0764(3) 0.5784(3) 0.037(3) Uani 1 d G .
C17 C 0.6961(6) 1.0865(3) 0.5061(4) 0.050(4) Uani 1 d G .
H17A H 0.7250(8) 1.1212(4) 0.4984(6) 0.060 Uiso 1 calc R .
C18 C 0.6556(7) 1.0453(4) 0.4451(3) 0.060(4) Uani 1 d G .
H18A H 0.6571(10) 1.0522(5) 0.3962(4) 0.072 Uiso 1 calc R .
C19 C 0.6129(6) 0.9941(4) 0.4564(4) 0.058(4) Uani 1 d G .
H19A H 0.5855(9) 0.9663(5) 0.4152(5) 0.069 Uiso 1 calc R .
C20 C 0.6107(5) 0.9841(3) 0.5288(4) 0.045(4) Uani 1 d G .
H20A H 0.5818(8) 0.9494(4) 0.5364(6) 0.053 Uiso 1 calc R .
C21 C 0.6511(6) 1.0252(3) 0.5898(3) 0.031(3) Uani 1 d G .
C22 C 0.6379(9) 1.1921(5) 0.7933(7) 0.037(3) Uani 1 d . .
C23 C 0.5787(5) 1.2098(3) 0.7135(3) 0.040(3) Uani 1 d G .
C24 C 0.5616(6) 1.2722(3) 0.6985(4) 0.047(4) Uani 1 d G .
H24A H 0.5896(8) 1.3014(4) 0.7379(5) 0.057 Uiso 1 calc R .
C25 C 0.5029(6) 1.2916(3) 0.6253(5) 0.059(4) Uani 1 d G .
H25A H 0.4913(9) 1.3339(3) 0.6151(7) 0.071 Uiso 1 calc R .
C26 C 0.4615(5) 1.2485(4) 0.5670(4) 0.058(4) Uani 1 d G .
H26A H 0.4218(7) 1.2616(5) 0.5175(4) 0.069 Uiso 1 calc R .
C27 C 0.4786(5) 1.1860(3) 0.5820(4) 0.047(4) Uani 1 d G .
H27A H 0.4506(8) 1.1569(4) 0.5426(5) 0.057 Uiso 1 calc R .
C28 C 0.5373(6) 1.1667(2) 0.6552(4) 0.035(3) Uani 1 d G .
C90 C 0.6608(38) 0.8365(24) 0.7104(23) 0.303(34) Uani 1 d . .
Cl1 Cl 0.6327(11) 0.8246(6) 0.6354(7) 0.123(5) Uani 0.50 d P .
Cl1' Cl 0.5504(18) 0.8714(9) 0.6612(19) 0.293(16) Uani 0.50 d P .
Cl2 Cl 0.7125(7) 0.8711(5) 0.7872(7) 0.102(4) Uani 0.50 d P .
Cl2' Cl 0.6583(34) 0.8428(10) 0.7831(18) 0.507(39) Uani 0.50 d P .

loop_
_atom_type_symbol
_atom_type_description
_atom_type_scat_dispersion_real
_atom_type_scat_dispersion_imag
_atom_type_scat_source
C C 0.0033 0.0016 'International Tables Vol C Tables 4.2.6.8 and 6.1.1.4'
H H 0.0000 0.0000 'International Tables Vol C Tables 4.2.6.8 and 6.1.1.4'
O O 0.0106 0.0060 'International Tables Vol C Tables 4.2.6.8 and 6.1.1.4'
W W -0.8490 6.8722 'International Tables Vol C Tables 4.2.6.8 and 6.1.1.4'
Cl Cl 0.1484 0.1585 'International Tables Vol C Tables 4.2.6.8 and 6.1.1.4'

loop_
_geom_angle_atom_site_label_1
_geom_angle_atom_site_label_2
_geom_angle_atom_site_label_3
_geom_angle
_geom_angle_site_symmetry_1
_geom_angle_site_symmetry_3
_geom_angle_publ_flag
O2 W1 O1 98.0(3) . . ?
O2 W1 O6 96.7(3) . . ?
O1 W1 O6 97.3(3) . . ?
O2 W1 O3 100.1(4) . . ?
O1 W1 O3 160.1(3) . . ?
O6 W1 O3 88.7(3) . . ?
O2 W1 O4 99.8(3) . . ?
O1 W1 O4 86.6(3) . . ?
O6 W1 O4 162.3(3) . . ?
O3 W1 O4 82.2(3) . . ?
O2 W1 O7 176.0(3) . . ?
O1 W1 O7 80.6(3) . . ?
O6 W1 O7 79.8(3) . . ?
O3 W1 O7 81.8(3) . . ?
O4 W1 O7 83.9(3) . . ?
O9 W2 O1 98.2(3) . . ?
O9 W2 O14 96.8(4) . . ?
O1 W2 O14 97.6(3) . . ?
O9 W2 O11 99.8(4) . . ?
O1 W2 O11 160.8(3) . . ?
O14 W2 O11 86.7(3) . . ?
O9 W2 O10 100.9(4) . . ?
O1 W2 O10 87.6(3) . . ?
O14 W2 O10 160.7(3) . . ?
O11 W2 O10 82.6(3) . . ?
O9 W2 O13 176.9(3) . . ?
O1 W2 O13 80.6(3) . . ?
O14 W2 O13 80.6(3) . . ?
O11 W2 O13 81.7(3) . . ?
O10 W2 O13 81.9(3) . . ?
W1 O1 W2 163.2(4) . . ?
C7 O3 W1 133.9(6) . . ?
C1 O4 W1 133.9(7) . . ?
C14 O6 W1 137.4(6) . . ?
C8 O7 W1 130.4(7) . . ?
C22 O10 W2 133.2(7) . . ?
C28 O11 W2 130.6(6) . . ?
C15 O13 W2 129.3(8) . . ?
C21 O14 W2 134.7(6) . . ?
O5 C1 O4 118.8(10) . . ?
O5 C1 C2 122.3(10) . . ?
O4 C1 C2 118.9(9) . . ?
C3 C2 C7 120.0 . . ?
C3 C2 C1 118.2(7) . . ?
C7 C2 C1 121.7(7) . . ?
C2 C3 C4 120.0 . . ?
C5 C4 C3 120.0 . . ?
C6 C5 C4 120.0 . . ?
C5 C6 C7 120.0 . . ?
O3 C7 C6 116.7(6) . . ?
O3 C7 C2 123.3(6) . . ?
C6 C7 C2 120.0 . . ?
O7 C8 O8 120.3(10) . . ?
O7 C8 C9 123.2(9) . . ?
O8 C8 C9 116.5(10) . . ?
C10 C9 C14 120.0 . . ?
C10 C9 C8 119.7(6) . . ?
C14 C9 C8 120.3(6) . . ?
C9 C10 C11 120.0 . . ?
C12 C11 C10 120.0 . . ?
C11 C12 C13 120.0 . . ?
C12 C13 C14 120.0 . . ?
O6 C14 C13 117.4(5) . . ?
O6 C14 C9 122.6(5) . . ?
C13 C14 C9 120.0 . . ?
O13 C15 O15 119.1(11) . . ?
O13 C15 C16 123.7(11) . . ?
O15 C15 C16 117.2(10) . . ?
C17 C16 C21 120.0 . . ?
C17 C16 C15 119.3(7) . . ?
C21 C16 C15 120.7(7) . . ?
C18 C17 C16 120.0 . . ?
C19 C18 C17 120.0 . . ?
C18 C19 C20 120.0 . . ?
C19 C20 C21 120.0 . . ?
O14 C21 C20 117.2(6) . . ?
O14 C21 C16 122.8(6) . . ?
C20 C21 C16 120.0 . . ?
O12 C22 O10 119.5(11) . . ?
O12 C22 C23 123.5(10) . . ?
O10 C22 C23 116.9(10) . . ?
C24 C23 C28 120.0 . . ?
C24 C23 C22 117.3(7) . . ?
C28 C23 C22 122.6(7) . . ?
C25 C24 C23 120.0 . . ?
C26 C25 C24 120.0 . . ?
C25 C26 C27 120.0 . . ?
C26 C27 C28 120.0 . . ?
O11 C28 C27 117.0(6) . . ?
O11 C28 C23 123.0(6) . . ?
C27 C28 C23 120.0 . . ?
Cl1 C90 Cl2' 158.0(54) . . ?
Cl1 C90 Cl2 156.3(30) . . ?
Cl2' C90 Cl2 43.0(22) . . ?
Cl1 C90 Cl1' 72.6(25) . . ?
Cl2' C90 Cl1' 90.9(49) . . ?
Cl2 C90 Cl1' 109.5(43) . . ?
C90 Cl1 Cl1' 67.2(30) . . ?
C90 Cl1' Cl1 40.2(17) . . ?
C90 Cl1' Cl2' 36.2(21) . . ?
Cl1 Cl1' Cl2' 75.6(17) . . ?
Cl2' Cl2 C90 61.0(26) . . ?
Cl2 Cl2' C90 76.0(38) . . ?
Cl2 Cl2' Cl1' 102.8(22) . . ?
C90 Cl2' Cl1' 53.0(32) . . ?

loop_
_geom_bond_atom_site_label_1
_geom_bond_atom_site_label_2
_geom_bond_distance
_geom_bond_site_symmetry_2
_geom_bond_publ_flag
W1 O2 1.698(8) . ?
W1 O1 1.877(7) . ?
W1 O6 1.892(7) . ?
W1 O3 1.940(8) . ?
W1 O4 1.983(7) . ?
W1 O7 2.229(7) . ?
W2 O9 1.666(8) . ?
W2 O1 1.898(7) . ?
W2 O14 1.902(7) . ?
W2 O11 1.942(8) . ?
W2 O10 1.957(7) . ?
W2 O13 2.222(8) . ?
O3 C7 1.334(9) . ?
O4 C1 1.319(13) . ?
O5 C1 1.216(13) . ?
O6 C14 1.337(8) . ?
O7 C8 1.236(13) . ?
O8 C8 1.307(13) . ?
O10 C22 1.333(13) . ?
O11 C28 1.345(9) . ?
O12 C22 1.216(14) . ?
O13 C15 1.257(13) . ?
O14 C21 1.349(9) . ?
O15 C15 1.297(14) . ?
C1 C2 1.450(13) . ?
C2 C3 1.39 . ?
C2 C7 1.39 . ?
C3 C4 1.39 . ?
C4 C5 1.39 . ?
C5 C6 1.39 . ?
C6 C7 1.39 . ?
C8 C9 1.458(12) . ?
C9 C10 1.39 . ?
C9 C14 1.39 . ?
C10 C11 1.39 . ?
C11 C12 1.39 . ?
C12 C13 1.39 . ?
C13 C14 1.39 . ?
C15 C16 1.442(13) . ?
C16 C17 1.39 . ?
C16 C21 1.39 . ?
C17 C18 1.39 . ?
C18 C19 1.39 . ?
C19 C20 1.39 . ?
C20 C21 1.39 . ?
C22 C23 1.471(13) . ?
C23 C24 1.39 . ?
C23 C28 1.39 . ?
C24 C25 1.39 . ?
C25 C26 1.39 . ?
C26 C27 1.39 . ?
C27 C28 1.39 . ?
C90 Cl1 1.31(4) . ?
C90 Cl2' 1.39(6) . ?
C90 Cl2 1.54(4) . ?
C90 Cl1' 1.88(6) . ?
Cl1 Cl1' 1.94(3) . ?
Cl1' Cl2' 2.35(4) . ?
Cl2 Cl2' 1.08(4) . ?
